data_2207018
loop_
_publ_author_name
'Bu, Huai-Yu'
'Liu, Yong-Jun'
'Liu, Qing-Fang'
'Jia, Jing-Fen'

_publ_section_title
;
 Bis[2-(benzimidazol-2-yl)phenolato-\k^2^<i>N</i>,<i>O</i>]cobalt(II)
;
_journal_coeditor_code NG6183
_journal_issue 10
_journal_name_full 'Acta Crystallographica Section E'
_journal_page_first m1986
_journal_page_last m1987
_journal_paper_doi 10.1107/S1600536805028084
_journal_volume 61
_journal_year 2005
_chemical_formula_iupac '[Co (C13 H9 N2 O1)2]'
_chemical_formula_moiety 'C26 H18 Co N4 O2'
_chemical_formula_sum 'C26 H18 Co N4 O2'
_chemical_formula_weight 477.37
_chemical_name_systematic
;
Bis[2-(benzimidazol-2-yl)phenolato-\k^2^N,O] cobalt(II)
;
_space_group_IT_number 92
_symmetry_cell_setting tetragonal
_symmetry_space_group_name_Hall 'P 4abw 2nw'
_symmetry_space_group_name_H-M 'P 41 21 2'
_atom_sites_solution_hydrogens geom
_atom_sites_solution_primary direct
_atom_sites_solution_secondary difmap
_audit_creation_method SHELXL-97
_cell_angle_alpha 90.00
_cell_angle_beta 90.00
_cell_angle_gamma 90.00
_cell_formula_units_Z 4
_cell_length_a 9.9452(3)
_cell_length_b 9.9452
_cell_length_c 22.581(2)
_cell_measurement_reflns_used 1671
_cell_measurement_temperature 293(2)
_cell_measurement_theta_max 25.4
_cell_measurement_theta_min 3.0
_cell_volume 2233.4(2)
_computing_cell_refinement 'SAINT-Plus (Bruker, 2005)'
_computing_data_collection 'SMART (Bruker, 2005)'
_computing_data_reduction SAINT-Plus
_computing_molecular_graphics 'SHELXTL (Bruker, 2005)'
_computing_publication_material SHELXTL
_computing_structure_refinement 'SHELXL97 (Sheldrick, 1997)'
_computing_structure_solution 'SHELXS97 (Sheldrick, 1997)'
_diffrn_ambient_temperature 293(2)
_diffrn_measured_fraction_theta_full 0.979
_diffrn_measured_fraction_theta_max 0.979
_diffrn_measurement_device_type 'Bruker CCD area-detector'
_diffrn_measurement_method '\f and \w'
_diffrn_radiation_monochromator graphite
_diffrn_radiation_source 'fine-focus sealed tube'
_diffrn_radiation_type MoK\a
_diffrn_radiation_wavelength 0.71073
_diffrn_reflns_av_R_equivalents 0.0326
_diffrn_reflns_av_sigmaI/netI 0.0276
_diffrn_reflns_limit_h_max 13
_diffrn_reflns_limit_h_min -12
_diffrn_reflns_limit_k_max 10
_diffrn_reflns_limit_k_min -12
_diffrn_reflns_limit_l_max 29
_diffrn_reflns_limit_l_min -29
_diffrn_reflns_number 15456
_diffrn_reflns_theta_full 28.31
_diffrn_reflns_theta_max 28.31
_diffrn_reflns_theta_min 2.24
_diffrn_standards_number 0
_exptl_absorpt_coefficient_mu 0.799
_exptl_absorpt_correction_T_max 0.8963
_exptl_absorpt_correction_T_min 0.8761
_exptl_absorpt_correction_type multi-scan
_exptl_absorpt_process_details '(SADABS; Sheldrick, 1996)'
_exptl_crystal_colour red
_exptl_crystal_density_diffrn 1.420
_exptl_crystal_density_method 'not measured'
_exptl_crystal_description block
_exptl_crystal_F_000 980
_exptl_crystal_size_max 0.17
_exptl_crystal_size_mid 0.15
_exptl_crystal_size_min 0.14
_refine_diff_density_max 0.488
_refine_diff_density_min -0.223
_refine_ls_abs_structure_details 'Flack (1983), 986 Friedel pairs'
_refine_ls_abs_structure_Flack 0.49(3)
_refine_ls_extinction_method none
_refine_ls_goodness_of_fit_ref 1.090
_refine_ls_hydrogen_treatment constr
_refine_ls_matrix_type full
_refine_ls_number_parameters 150
_refine_ls_number_reflns 2669
_refine_ls_number_restraints 0
_refine_ls_restrained_S_all 1.090
_refine_ls_R_factor_all 0.0519
_refine_ls_R_factor_gt 0.0440
_refine_ls_shift/su_max 0.001
_refine_ls_shift/su_mean 0.000
_refine_ls_structure_factor_coef Fsqd
_refine_ls_weighting_details 'calc w = 1/[\s^2^(Fo^2^)+(0.0615P)^2^+0.7603P] where P = (Fo^2^+2Fc^2^)/3'
_refine_ls_weighting_scheme calc
_refine_ls_wR_factor_gt 0.1110
_refine_ls_wR_factor_ref 0.1144
_reflns_number_gt 2346
_reflns_number_total 2669
_reflns_threshold_expression I>2\s(I)
_cod_data_source_file ng6183.cif
_cod_data_source_block I
_cod_depositor_comments
;
The following automatic conversions were performed:
'_symmetry_cell_setting' value 'Tetragonal' changed to 'tetragonal'
according to '/home/saulius/struct/CIF-dictionaries/cif_core.dic'
dictionary named 'cif_core.dic' version 2.4.1 from
2010-06-29.

'_geom_hbond_publ_flag' value 'N' changed to 'n' according to
'/home/saulius/struct/CIF-dictionaries/cif_core.dic' dictionary named
'cif_core.dic' version 2.4.1 from 2010-06-29.

Automatic conversion script
Id: cif_fix_enum 1527 2010-12-29 10:47:43Z saulius 

The following automatic conversions were performed:

'_symmetry_cell_setting' value 'Tetragonal' changed to 'tetragonal'
according to /home/saulius/struct/CIF-dictionaries/cif_core.dic
dictionary named 'cif_core.dic' version 2.4.1 from
2010-06-29.

'_geom_hbond_publ_flag' value 'N' changed to 'n'
according to /home/saulius/struct/CIF-dictionaries/cif_core.dic
dictionary named 'cif_core.dic' version 2.4.1 from 2010-06-29.

Automatic conversion script
Id: cif_fix_values 1715 2011-07-08 13:25:40Z adriana 
;
_cod_database_code 2207018
_cod_database_fobs_code 2207018

loop_
_symmetry_equiv_pos_as_xyz
'x, y, z'
'-x, -y, z+1/2'
'-y+1/2, x+1/2, z+1/4'
'y+1/2, -x+1/2, z+3/4'
'-x+1/2, y+1/2, -z+1/4'
'x+1/2, -y+1/2, -z+3/4'
'y, x, -z'
'-y, -x, -z+1/2'

loop_
_atom_site_label
_atom_site_fract_x
_atom_site_fract_y
_atom_site_fract_z
_atom_site_U_iso_or_equiv
_atom_site_adp_type
_atom_site_calc_flag
_atom_site_refinement_flags
_atom_site_occupancy
_atom_site_type_symbol
Co1 0.37726(4) 0.37726(4) 0.0000 0.03744(16) Uani d S 1 Co
O1 0.2037(2) 0.4154(2) -0.03236(9) 0.0456(5) Uani d . 1 O
N1 0.2675(3) 0.6494(3) 0.12591(13) 0.0510(7) Uani d . 1 N
H1 0.2064 0.6959 0.1434 0.061 Uiso calc R 1 H
N2 0.3659(2) 0.5170(2) 0.06036(10) 0.0396(5) Uani d . 1 N
C1 0.1079(3) 0.4912(3) -0.00874(12) 0.0409(6) Uani d . 1 C
C2 0.1249(3) 0.5715(3) 0.04303(12) 0.0416(6) Uani d . 1 C
C3 0.0171(3) 0.6494(4) 0.06224(16) 0.0591(9) Uani d . 1 C
H3 0.0287 0.7045 0.0951 0.071 Uiso calc R 1 H
C4 -0.1050(4) 0.6481(5) 0.0347(2) 0.0726(11) Uani d . 1 C
H4 -0.1752 0.7009 0.0488 0.087 Uiso calc R 1 H
C5 -0.1229(4) 0.5677(4) -0.01408(18) 0.0693(11) Uani d . 1 C
H5 -0.2064 0.5649 -0.0326 0.083 Uiso calc R 1 H
C6 -0.0187(4) 0.4914(4) -0.03585(16) 0.0559(8) Uani d . 1 C
H6 -0.0327 0.4387 -0.0693 0.067 Uiso calc R 1 H
C7 0.2512(3) 0.5771(3) 0.07535(12) 0.0373(6) Uani d . 1 C
C8 0.4003(3) 0.6350(4) 0.14439(14) 0.0511(8) Uani d . 1 C
C9 0.4700(4) 0.6868(5) 0.19162(19) 0.0786(13) Uani d . 1 C
H9 0.4287 0.7427 0.2192 0.094 Uiso calc R 1 H
C10 0.6028(4) 0.6528(6) 0.1964(2) 0.0936(16) Uani d . 1 C
H10 0.6531 0.6869 0.2277 0.112 Uiso calc R 1 H
C11 0.6642(4) 0.5686(5) 0.1556(2) 0.0853(14) Uani d . 1 C
H11 0.7547 0.5474 0.1603 0.102 Uiso calc R 1 H
C12 0.5946(3) 0.5155(4) 0.10820(17) 0.0635(10) Uani d . 1 C
H12 0.6355 0.4580 0.0812 0.076 Uiso calc R 1 H
C13 0.4605(3) 0.5521(3) 0.10286(12) 0.0434(6) Uani d . 1 C

loop_
_atom_site_aniso_label
_atom_site_aniso_U_11
_atom_site_aniso_U_22
_atom_site_aniso_U_33
_atom_site_aniso_U_12
_atom_site_aniso_U_13
_atom_site_aniso_U_23
Co1 0.03945(19) 0.03945(19) 0.0334(2) 0.0056(2) 0.00447(15) -0.00447(15)
O1 0.0435(12) 0.0504(12) 0.0428(10) 0.0063(9) -0.0075(9) -0.0115(9)
N1 0.0430(14) 0.0604(19) 0.0496(13) 0.0091(12) 0.0040(11) -0.0198(13)
N2 0.0363(12) 0.0446(13) 0.0378(11) 0.0047(10) 0.0029(10) -0.0059(9)
C1 0.0385(15) 0.0407(14) 0.0436(14) -0.0007(11) -0.0009(12) 0.0066(12)
C2 0.0370(13) 0.0460(14) 0.0419(13) 0.0032(13) 0.0045(12) 0.0022(11)
C3 0.0457(18) 0.072(2) 0.0595(18) 0.0157(16) 0.0040(15) -0.0063(17)
C4 0.041(2) 0.096(3) 0.080(2) 0.0243(19) 0.0017(17) 0.003(2)
C5 0.0386(17) 0.086(3) 0.083(3) 0.0074(18) -0.0125(18) 0.009(2)
C6 0.0483(19) 0.064(2) 0.0552(18) -0.0013(16) -0.0123(15) 0.0017(16)
C7 0.0382(14) 0.0387(14) 0.0350(12) 0.0021(11) 0.0055(11) -0.0029(11)
C8 0.0436(17) 0.060(2) 0.0500(15) 0.0008(15) -0.0017(12) -0.0136(14)
C9 0.072(3) 0.091(3) 0.073(2) 0.004(2) -0.013(2) -0.037(2)
C10 0.068(3) 0.126(4) 0.087(3) -0.003(3) -0.029(2) -0.037(3)
C11 0.049(2) 0.110(4) 0.097(3) 0.010(2) -0.026(2) -0.014(3)
C12 0.044(2) 0.081(3) 0.066(2) 0.0119(17) -0.0029(15) -0.0134(19)
C13 0.0398(17) 0.0484(18) 0.0421(13) -0.0019(12) 0.0010(12) -0.0037(13)

loop_
_atom_type_symbol
_atom_type_description
_atom_type_scat_dispersion_real
_atom_type_scat_dispersion_imag
_atom_type_scat_source
C C 0.0033 0.0016 'International Tables Vol C Tables 4.2.6.8 and 6.1.1.4'
H H 0.0000 0.0000 'International Tables Vol C Tables 4.2.6.8 and 6.1.1.4'
N N 0.0061 0.0033 'International Tables Vol C Tables 4.2.6.8 and 6.1.1.4'
O O 0.0106 0.0060 'International Tables Vol C Tables 4.2.6.8 and 6.1.1.4'
Co Co 0.3494 0.9721 'International Tables Vol C Tables 4.2.6.8 and 6.1.1.4'

loop_
_geom_angle_atom_site_label_1
_geom_angle_atom_site_label_2
_geom_angle_atom_site_label_3
_geom_angle_site_symmetry_1
_geom_angle_site_symmetry_3
_geom_angle
_geom_angle_publ_flag
O1 Co1 O1 7 . 120.25(13) y
O1 Co1 N2 . . 94.22(9) y
O1 Co1 N2 7 . 112.81(9) y
O1 Co1 N2 7 7 94.22(9) n
O1 Co1 N2 . 7 112.81(9) n
N2 Co1 N2 . 7 124.83(15) y
C1 O1 Co1 . . 127.38(18) ?
C7 N1 C8 . . 108.1(2) ?
C7 N1 H1 . . 126.0 ?
C8 N1 H1 . . 126.0 ?
C7 N2 C13 . . 107.0(2) ?
C7 N2 Co1 . . 123.2(2) ?
C13 N2 Co1 . . 128.55(19) ?
O1 C1 C6 . . 118.1(3) ?
O1 C1 C2 . . 124.2(3) ?
C6 C1 C2 . . 117.7(3) ?
C3 C2 C1 . . 118.4(3) ?
C3 C2 C7 . . 119.2(3) ?
C1 C2 C7 . . 122.4(3) ?
C4 C3 C2 . . 122.6(4) ?
C4 C3 H3 . . 118.7 ?
C2 C3 H3 . . 118.7 ?
C3 C4 C5 . . 119.2(4) ?
C3 C4 H4 . . 120.4 ?
C5 C4 H4 . . 120.4 ?
C4 C5 C6 . . 120.7(3) ?
C4 C5 H5 . . 119.7 ?
C6 C5 H5 . . 119.7 ?
C5 C6 C1 . . 121.5(3) ?
C5 C6 H6 . . 119.3 ?
C1 C6 H6 . . 119.3 ?
N2 C7 N1 . . 110.4(3) ?
N2 C7 C2 . . 126.6(2) ?
N1 C7 C2 . . 123.0(3) ?
C9 C8 C13 . . 122.1(3) ?
C9 C8 N1 . . 132.3(3) ?
C13 C8 N1 . . 105.6(3) ?
C10 C9 C8 . . 117.1(4) ?
C10 C9 H9 . . 121.4 ?
C8 C9 H9 . . 121.4 ?
C9 C10 C11 . . 121.5(4) ?
C9 C10 H10 . . 119.2 ?
C11 C10 H10 . . 119.2 ?
C12 C11 C10 . . 121.7(4) ?
C12 C11 H11 . . 119.2 ?
C10 C11 H11 . . 119.2 ?
C11 C12 C13 . . 116.7(4) ?
C11 C12 H12 . . 121.6 ?
C13 C12 H12 . . 121.6 ?
C8 C13 C12 . . 120.9(3) ?
C8 C13 N2 . . 109.0(3) ?
C12 C13 N2 . . 130.2(3) ?

loop_
_geom_bond_atom_site_label_1
_geom_bond_atom_site_label_2
_geom_bond_site_symmetry_2
_geom_bond_distance
_geom_bond_publ_flag
Co1 O1 7 1.912(2) n
Co1 O1 . 1.912(2) y
Co1 N2 . 1.950(2) y
Co1 N2 7 1.950(2) n
O1 C1 . 1.327(3) ?
N1 C7 . 1.359(4) ?
N1 C8 . 1.392(4) ?
N1 H1 . 0.8600 ?
N2 C7 . 1.331(3) ?
N2 C13 . 1.388(4) ?
C1 C6 . 1.400(4) ?
C1 C2 . 1.426(4) ?
C2 C3 . 1.392(4) ?
C2 C7 . 1.454(4) ?
C3 C4 . 1.364(5) ?
C3 H3 . 0.9300 ?
C4 C5 . 1.372(6) ?
C4 H4 . 0.9300 ?
C5 C6 . 1.375(6) ?
C5 H5 . 0.9300 ?
C6 H6 . 0.9300 ?
C8 C9 . 1.373(5) ?
C8 C13 . 1.385(4) ?
C9 C10 . 1.368(6) ?
C9 H9 . 0.9300 ?
C10 C11 . 1.387(7) ?
C10 H10 . 0.9300 ?
C11 C12 . 1.380(6) ?
C11 H11 . 0.9300 ?
C12 C13 . 1.388(4) ?
C12 H12 . 0.9300 ?

loop_
_geom_hbond_atom_site_label_D
_geom_hbond_atom_site_label_H
_geom_hbond_atom_site_label_A
_geom_hbond_site_symmetry_A
_geom_hbond_distance_DH
_geom_hbond_distance_HA
_geom_hbond_distance_DA
_geom_hbond_angle_DHA
_geom_hbond_publ_flag
N1 H1 O1 3 0.86 2.07 2.809(3) 144 n

loop_
_geom_torsion_atom_site_label_1
_geom_torsion_atom_site_label_2
_geom_torsion_atom_site_label_3
_geom_torsion_atom_site_label_4
_geom_torsion_site_symmetry_1
_geom_torsion
O1 Co1 O1 C1 7 106.6(2)
N2 Co1 O1 C1 . -13.0(2)
N2 Co1 O1 C1 7 -143.7(2)
O1 Co1 N2 C7 7 -110.1(2)
O1 Co1 N2 C7 . 15.3(2)
N2 Co1 N2 C7 7 136.9(2)
O1 Co1 N2 C13 7 55.1(3)
O1 Co1 N2 C13 . -179.6(3)
N2 Co1 N2 C13 7 -57.9(2)
Co1 O1 C1 C6 . -171.5(2)
Co1 O1 C1 C2 . 7.7(4)
O1 C1 C2 C3 . 178.2(3)
C6 C1 C2 C3 . -2.6(4)
O1 C1 C2 C7 . -0.3(4)
C6 C1 C2 C7 . 178.9(3)
C1 C2 C3 C4 . 2.3(5)
C7 C2 C3 C4 . -179.1(4)
C2 C3 C4 C5 . -0.4(7)
C3 C4 C5 C6 . -1.3(7)
C4 C5 C6 C1 . 1.0(6)
O1 C1 C6 C5 . -179.8(3)
C2 C1 C6 C5 . 1.0(5)
C13 N2 C7 N1 . -0.2(3)
Co1 N2 C7 N1 . 167.8(2)
C13 N2 C7 C2 . 178.6(3)
Co1 N2 C7 C2 . -13.5(4)
C8 N1 C7 N2 . 0.0(4)
C8 N1 C7 C2 . -178.7(3)
C3 C2 C7 N2 . -174.7(3)
C1 C2 C7 N2 . 3.8(5)
C3 C2 C7 N1 . 3.9(5)
C1 C2 C7 N1 . -177.6(3)
C7 N1 C8 C9 . 179.2(4)
C7 N1 C8 C13 . 0.1(4)
C13 C8 C9 C10 . -0.3(7)
N1 C8 C9 C10 . -179.2(4)
C8 C9 C10 C11 . -0.6(8)
C9 C10 C11 C12 . 0.2(9)
C10 C11 C12 C13 . 0.9(8)
C9 C8 C13 C12 . 1.5(6)
N1 C8 C13 C12 . -179.3(3)
C9 C8 C13 N2 . -179.4(4)
N1 C8 C13 N2 . -0.2(4)
C11 C12 C13 C8 . -1.7(6)
C11 C12 C13 N2 . 179.3(4)
C7 N2 C13 C8 . 0.2(4)
Co1 N2 C13 C8 . -166.9(2)
C7 N2 C13 C12 . 179.3(4)
Co1 N2 C13 C12 . 12.2(5)
